data_7056638
loop_
_publ_author_name
'Xu, Xiu ling'
'Hu, Fan'
'Shuai, Qi'

_publ_section_title
;
 A facile synthesis, crystal structure and bioactivity evaluation of two
 novel barium complexes based on 2,4,6-trichlorophenoxyacetic acid and
 o-ferrocenylcarbonyl benzoic acid
;
_journal_name_full 'New J. Chem.'
_journal_paper_doi 10.1039/C7NJ03046K
_journal_year 2017
_chemical_formula_sum 'C36 H54 Ba Fe2 O20'
_chemical_formula_weight 1055.83
_space_group_crystal_system triclinic
_space_group_IT_number 2
_space_group_name_Hall '-P 1'
_space_group_name_H-M_alt 'P -1'
_symmetry_space_group_name_Hall '-P 1'
_symmetry_space_group_name_H-M 'P -1'
_atom_sites_solution_hydrogens mixed
_audit_creation_method SHELXL-2014/7
_audit_update_record
;
2017-09-27 deposited with the CCDC.
2017-09-29 downloaded from the CCDC.
;
_cell_angle_alpha 77.7340(10)
_cell_angle_beta 89.018(2)
_cell_angle_gamma 89.116(2)
_cell_formula_units_Z 2
_cell_length_a 9.3623(6)
_cell_length_b 11.8133(15)
_cell_length_c 20.503(2)
_cell_measurement_reflns_used 2318
_cell_measurement_temperature 293(2)
_cell_measurement_theta_max 20.757
_cell_measurement_theta_min 2.836
_cell_volume 2215.4(4)
_computing_cell_refinement 'Bruker SMART'
_computing_data_collection 'Bruker SMART'
_computing_data_reduction 'Bruker SAINT'
_computing_molecular_graphics 'Bruker SHELXTL'
_computing_publication_material 'Bruker SHELXTL'
_computing_structure_refinement 'SHELXL-2014/7 (Sheldrick, 2014)'
_computing_structure_solution 'Bruker SHELXTL'
_diffrn_ambient_temperature 293(2)
_diffrn_measured_fraction_theta_full 0.996
_diffrn_measured_fraction_theta_max 0.996
_diffrn_measurement_device_type CCD
_diffrn_radiation_type MoK\a
_diffrn_radiation_wavelength 0.71073
_diffrn_reflns_av_unetI/netI 0.1566
_diffrn_reflns_Laue_measured_fraction_full 0.996
_diffrn_reflns_Laue_measured_fraction_max 0.996
_diffrn_reflns_limit_h_max 11
_diffrn_reflns_limit_h_min -11
_diffrn_reflns_limit_k_max 14
_diffrn_reflns_limit_k_min -13
_diffrn_reflns_limit_l_max 24
_diffrn_reflns_limit_l_min -23
_diffrn_reflns_number 7745
_diffrn_reflns_point_group_measured_fraction_full 0.996
_diffrn_reflns_point_group_measured_fraction_max 0.996
_diffrn_reflns_theta_full 25.020
_diffrn_reflns_theta_max 25.020
_diffrn_reflns_theta_min 2.785
_exptl_absorpt_coefficient_mu 1.600
_exptl_absorpt_correction_type multi-scan
_exptl_absorpt_process_details sadabs
_exptl_crystal_colour red
_exptl_crystal_density_diffrn 1.583
_exptl_crystal_description block
_exptl_crystal_F_000 1076
_exptl_crystal_size_max 0.400
_exptl_crystal_size_mid 0.390
_exptl_crystal_size_min 0.150
_exptl_transmission_factor_max 0.864
_exptl_transmission_factor_min 0.864
_refine_diff_density_max 1.268
_refine_diff_density_min -1.048
_refine_diff_density_rms 0.147
_refine_ls_extinction_method none
_refine_ls_goodness_of_fit_ref 1.060
_refine_ls_hydrogen_treatment constr
_refine_ls_matrix_type full
_refine_ls_number_parameters 503
_refine_ls_number_reflns 7745
_refine_ls_number_restraints 0
_refine_ls_restrained_S_all 1.060
_refine_ls_R_factor_all 0.1658
_refine_ls_R_factor_gt 0.0993
_refine_ls_shift/su_max 0.000
_refine_ls_shift/su_mean 0.000
_refine_ls_structure_factor_coef Fsqd
_refine_ls_weighting_details 'w=1/[\s^2^(Fo^2^)+(0.1238P)^2^] where P=(Fo^2^+2Fc^2^)/3'
_refine_ls_weighting_scheme calc
_refine_ls_wR_factor_gt 0.2312
_refine_ls_wR_factor_ref 0.2936
_reflns_Friedel_coverage 0.000
_reflns_number_gt 3987
_reflns_number_total 7745
_reflns_threshold_expression 'I > 2\s(I)'
_cod_data_source_file c7nj03046k2.cif
_cod_data_source_block 130403d
_cod_original_cell_volume 2215.3(4)
_cod_database_code 7056638
_shelx_shelxl_version_number 2014/7
_shelx_space_group_comment
;
The symmetry employed for this shelxl refinement is uniquely defined
by the following loop, which should always be used as a source of
symmetry information in preference to the above space-group names.
They are only intended as comments.
;
_shelx_estimated_absorpt_t_min 0.567
_shelx_estimated_absorpt_t_max 0.795

loop_
_space_group_symop_operation_xyz
'x, y, z'
'-x, -y, -z'

loop_
_atom_site_label
_atom_site_type_symbol
_atom_site_fract_x
_atom_site_fract_y
_atom_site_fract_z
_atom_site_U_iso_or_equiv
_atom_site_adp_type
_atom_site_occupancy
_atom_site_site_symmetry_order
_atom_site_calc_flag
_atom_site_refinement_flags_posn
_atom_site_refinement_flags_adp
Ba1 Ba 0.81243(10) 0.62575(9) 0.49162(4) 0.0758(4) Uani 1 1 d . .
Fe1 Fe 0.66866(16) 0.74326(13) 0.85852(8) 0.0421(4) Uani 1 1 d . .
Fe2 Fe 0.84072(16) 0.24268(12) 0.85525(8) 0.0398(4) Uani 1 1 d . .
O1 O 1.0985(12) 0.5244(8) 0.6824(5) 0.077(3) Uani 1 1 d . .
O2 O 1.0138(11) 0.7049(8) 0.6776(4) 0.072(3) Uani 1 1 d . .
O3 O 1.0008(10) 0.8822(7) 0.7726(5) 0.070(3) Uani 1 1 d . .
O4 O 0.4197(15) 0.0347(10) 0.6733(6) 0.106(4) Uani 1 1 d . .
O5 O 0.5007(10) 0.2110(8) 0.6728(5) 0.070(3) Uani 1 1 d . .
O6 O 0.5060(10) 0.3808(7) 0.7720(6) 0.083(3) Uani 1 1 d . .
O7 O 1.0480(11) 0.5551(10) 0.4164(5) 0.081(3) Uani 1 1 d . .
H7A H 1.1044 0.6112 0.4028 0.097 Uiso 1 1 d R U
H7B H 1.0184 0.5308 0.3829 0.097 Uiso 1 1 d R U
O8 O 0.7115(14) 0.6165(11) 0.3661(6) 0.114(5) Uani 1 1 d . .
H8C H 0.7594 0.5827 0.3400 0.137 Uiso 1 1 d R U
H8D H 0.6537 0.6646 0.3431 0.137 Uiso 1 1 d R U
O9 O 0.5481(16) 0.7367(15) 0.4664(7) 0.147(6) Uani 1 1 d . .
H9C H 0.5375 0.7538 0.4243 0.177 Uiso 1 1 d R U
H9D H 0.4758 0.6985 0.4838 0.177 Uiso 1 1 d R U
O10 O 0.7516(16) 0.7075(14) 0.6086(7) 0.134(5) Uani 1 1 d . .
H10C H 0.7167 0.7756 0.6033 0.161 Uiso 1 1 d R U
H10D H 0.8295 0.7051 0.6296 0.161 Uiso 1 1 d R U
O11 O 0.840(3) 0.8452(16) 0.4150(14) 0.273(16) Uani 1 1 d . .
H11C H 0.7683 0.8749 0.3924 0.328 Uiso 1 1 d R U
H11D H 0.9144 0.8803 0.3977 0.328 Uiso 1 1 d R U
O12 O 0.739(5) 0.405(3) 0.4746(16) 0.302(18) Uani 1 1 d . .
H12C H 0.8130 0.3646 0.4709 0.362 Uiso 1 1 d R U
H12D H 0.6853 0.4048 0.4416 0.362 Uiso 1 1 d R U
O13 O 0.611(2) 0.488(2) 0.573(2) 0.37(3) Uani 1 1 d . .
H13C H 0.5712 0.5179 0.6029 0.449 Uiso 1 1 d R U
H13D H 0.6534 0.4260 0.5911 0.449 Uiso 1 1 d R U
O14 O 1.060(2) 0.702(4) 0.5383(8) 0.35(3) Uani 1 1 d . .
H14C H 1.0423 0.6955 0.5798 0.417 Uiso 1 1 d R U
H14D H 1.1271 0.7508 0.5274 0.417 Uiso 1 1 d R U
O15 O 0.0725(19) 0.9756(15) 0.3539(9) 0.153(6) Uiso 1 1 d . .
H15C H 0.0582 1.0073 0.3132 0.184 Uiso 1 1 d R U
H15D H 0.1172 0.9118 0.3555 0.184 Uiso 1 1 d R U
O16 O 0.642(3) 0.947(2) 0.5915(13) 0.229(10) Uiso 1 1 d . .
H16C H 0.5792 0.9729 0.6151 0.275 Uiso 1 1 d R U
H16D H 0.6640 1.0011 0.5585 0.275 Uiso 1 1 d R U
O17 O 0.265(2) 0.8554(16) 0.6519(10) 0.168(7) Uiso 1 1 d . .
H17C H 0.1861 0.8291 0.6692 0.202 Uiso 1 1 d R U
H17D H 0.2885 0.9126 0.6684 0.202 Uiso 1 1 d R U
O18 O 0.459(3) 0.605(3) 0.6527(16) 0.278(14) Uiso 1 1 d . .
H18C H 0.4302 0.5360 0.6655 0.334 Uiso 1 1 d R U
H18D H 0.4217 0.6328 0.6151 0.334 Uiso 1 1 d R U
O19 O 0.2170(14) 0.7552(11) 0.3881(7) 0.110(4) Uiso 1 1 d . .
H19C H 0.2983 0.7670 0.3690 0.132 Uiso 1 1 d R U
H19D H 0.2286 0.7116 0.4264 0.132 Uiso 1 1 d R U
O20 O 0.712(9) 0.106(6) 0.484(4) 0.63(5) Uiso 1 1 d . .
H20C H 0.6437 0.1471 0.4945 0.760 Uiso 1 1 d R U
H20D H 0.7184 0.1181 0.4417 0.760 Uiso 1 1 d R U
C1 C 1.0698(13) 0.6083(11) 0.7083(5) 0.049(3) Uani 1 1 d . .
C2 C 1.1148(11) 0.6033(9) 0.7792(6) 0.047(3) Uani 1 1 d . .
C3 C 1.0628(12) 0.6845(9) 0.8157(6) 0.046(3) Uani 1 1 d . .
C4 C 1.1118(13) 0.6765(10) 0.8819(6) 0.054(3) Uani 1 1 d . .
H4 H 1.0831 0.7324 0.9054 0.065 Uiso 1 1 calc R U
C5 C 1.1983(14) 0.5902(11) 0.9108(6) 0.054(3) Uani 1 1 d . .
H5 H 1.2234 0.5833 0.9552 0.065 Uiso 1 1 calc R U
C6 C 1.2506(11) 0.5109(10) 0.8754(6) 0.047(3) Uani 1 1 d . .
H6 H 1.3172 0.4554 0.8951 0.057 Uiso 1 1 calc R U
C7 C 1.2064(13) 0.5123(9) 0.8112(6) 0.047(3) Uani 1 1 d . .
H7 H 1.2362 0.4544 0.7893 0.057 Uiso 1 1 calc R U
C8 C 0.9601(13) 0.7827(9) 0.7861(6) 0.047(3) Uani 1 1 d . .
C9 C 0.8091(12) 0.7509(9) 0.7813(6) 0.047(3) Uani 1 1 d . .
C10 C 0.6943(14) 0.8301(10) 0.7606(6) 0.053(3) Uani 1 1 d . .
H10 H 0.7023 0.9095 0.7445 0.064 Uiso 1 1 d R U
C11 C 0.5649(14) 0.7664(12) 0.7694(7) 0.064(4) Uani 1 1 d . .
H11 H 0.4738 0.7978 0.7606 0.076 Uiso 1 1 d R U
C12 C 0.5970(14) 0.6467(11) 0.7934(7) 0.057(3) Uani 1 1 d . .
H12 H 0.5332 0.5858 0.8039 0.068 Uiso 1 1 d R U
C13 C 0.7510(13) 0.6402(9) 0.7978(6) 0.050(3) Uani 1 1 d . .
H13 H 0.8039 0.5719 0.8099 0.060 Uiso 1 1 d R U
C14 C 0.7452(16) 0.6932(13) 0.9524(7) 0.069(4) Uani 1 1 d . .
H14 H 0.8198 0.6409 0.9656 0.083 Uiso 1 1 d R U
C15 C 0.7576(16) 0.8173(14) 0.9300(7) 0.068(4) Uani 1 1 d . .
H15 H 0.8404 0.8610 0.9249 0.082 Uiso 1 1 d R U
C16 C 0.6103(17) 0.8604(13) 0.9160(7) 0.070(4) Uani 1 1 d . .
H16 H 0.5819 0.9373 0.9015 0.084 Uiso 1 1 d R U
C17 C 0.5198(15) 0.7651(13) 0.9286(7) 0.066(4) Uani 1 1 d . .
H17 H 0.4215 0.7685 0.9228 0.080 Uiso 1 1 d R U
C18 C 0.5978(18) 0.6659(13) 0.9518(7) 0.074(4) Uani 1 1 d . .
H18 H 0.5596 0.5920 0.9642 0.088 Uiso 1 1 d R U
C19 C 0.4434(14) 0.1165(11) 0.7021(7) 0.058(3) Uani 1 1 d . .
C20 C 0.3991(12) 0.1056(10) 0.7738(6) 0.048(3) Uani 1 1 d . .
C21 C 0.4498(13) 0.1821(9) 0.8130(6) 0.051(3) Uani 1 1 d . .
C22 C 0.4026(13) 0.1740(11) 0.8771(6) 0.054(3) Uani 1 1 d . .
H22 H 0.4344 0.2270 0.9010 0.064 Uiso 1 1 calc R U
C23 C 0.3084(14) 0.0887(12) 0.9074(7) 0.065(4) Uani 1 1 d . .
H23 H 0.2772 0.0839 0.9512 0.077 Uiso 1 1 calc R U
C24 C 0.2611(14) 0.0091(11) 0.8697(7) 0.060(3) Uani 1 1 d . .
H24 H 0.1990 -0.0496 0.8891 0.071 Uiso 1 1 calc R U
C25 C 0.3046(13) 0.0180(11) 0.8076(8) 0.065(4) Uani 1 1 d . .
H25 H 0.2719 -0.0358 0.7843 0.078 Uiso 1 1 calc R U
C26 C 0.5525(13) 0.2807(9) 0.7848(6) 0.049(3) Uani 1 1 d . .
C27 C 0.7019(11) 0.2537(9) 0.7764(5) 0.041(2) Uani 1 1 d . .
C28 C 0.7651(12) 0.1396(9) 0.7942(5) 0.042(2) Uani 1 1 d . .
H28 H 0.7173 0.0702 0.8087 0.051 Uiso 1 1 d R U
C29 C 0.9160(12) 0.1544(11) 0.7849(7) 0.054(3) Uani 1 1 d . .
H29 H 0.9836 0.0947 0.7913 0.065 Uiso 1 1 d R U
C30 C 0.9449(12) 0.2721(10) 0.7653(6) 0.051(3) Uani 1 1 d . .
H30 H 1.0354 0.3038 0.7568 0.061 Uiso 1 1 d R U
C31 C 0.8174(12) 0.3344(10) 0.7600(6) 0.047(3) Uani 1 1 d . .
H31 H 0.8079 0.4145 0.7479 0.057 Uiso 1 1 d R U
C32 C 0.8960(15) 0.3546(11) 0.9151(6) 0.058(3) Uani 1 1 d . .
H32 H 0.9221 0.4316 0.9009 0.070 Uiso 1 1 d R U
C33 C 0.9894(15) 0.2569(12) 0.9257(7) 0.060(3) Uani 1 1 d . .
H33 H 1.0882 0.2578 0.9198 0.072 Uiso 1 1 d R U
C34 C 0.9083(18) 0.1626(12) 0.9463(7) 0.071(4) Uani 1 1 d . .
H34 H 0.9457 0.0878 0.9578 0.086 Uiso 1 1 d R U
C35 C 0.7627(18) 0.1889(14) 0.9487(7) 0.077(4) Uani 1 1 d . .
H35 H 0.6886 0.1366 0.9602 0.092 Uiso 1 1 d R U
C36 C 0.7498(15) 0.3123(14) 0.9295(7) 0.066(4) Uani 1 1 d . .
H36 H 0.6663 0.3566 0.9272 0.079 Uiso 1 1 d R U

loop_
_atom_site_aniso_label
_atom_site_aniso_U_11
_atom_site_aniso_U_22
_atom_site_aniso_U_33
_atom_site_aniso_U_23
_atom_site_aniso_U_13
_atom_site_aniso_U_12
Ba1 0.0853(7) 0.0894(7) 0.0534(6) -0.0172(5) -0.0108(4) 0.0162(5)
Fe1 0.0444(9) 0.0392(8) 0.0422(9) -0.0079(7) 0.0011(7) 0.0002(7)
Fe2 0.0441(9) 0.0375(8) 0.0386(9) -0.0099(7) -0.0017(7) -0.0004(7)
O1 0.109(8) 0.078(6) 0.056(6) -0.039(5) -0.017(5) 0.021(6)
O2 0.096(7) 0.074(6) 0.044(5) -0.006(5) 0.000(5) 0.011(6)
O3 0.071(6) 0.034(4) 0.104(8) -0.011(5) 0.013(5) -0.004(4)
O4 0.166(11) 0.094(7) 0.070(7) -0.039(6) 0.008(7) -0.069(8)
O5 0.081(6) 0.061(5) 0.063(6) 0.000(5) -0.024(5) 0.000(5)
O6 0.070(6) 0.035(4) 0.141(10) -0.014(5) -0.008(6) 0.011(4)
O7 0.085(7) 0.111(8) 0.047(6) -0.016(5) -0.003(5) 0.011(6)
O8 0.145(11) 0.140(10) 0.067(7) -0.048(7) -0.037(7) 0.088(9)
O9 0.130(11) 0.224(17) 0.073(9) -0.003(10) -0.008(8) 0.095(12)
O10 0.131(11) 0.189(15) 0.097(10) -0.067(11) -0.007(8) 0.032(11)
O11 0.35(4) 0.123(13) 0.31(3) 0.045(16) -0.19(3) -0.048(17)
O12 0.43(5) 0.24(3) 0.25(3) -0.09(3) 0.05(4) -0.11(3)
O13 0.124(16) 0.23(2) 0.62(7) 0.24(3) -0.03(3) -0.046(17)
O14 0.20(2) 0.75(7) 0.076(11) -0.03(2) 0.002(12) -0.32(3)
C1 0.064(7) 0.071(8) 0.017(5) -0.016(6) 0.002(5) -0.006(7)
C2 0.041(6) 0.043(6) 0.057(7) -0.012(5) 0.002(5) 0.005(5)
C3 0.046(6) 0.042(6) 0.054(7) -0.020(5) 0.005(5) 0.005(5)
C4 0.061(8) 0.050(7) 0.056(8) -0.020(6) -0.012(6) -0.003(6)
C5 0.065(8) 0.067(7) 0.032(6) -0.012(6) -0.012(6) -0.007(7)
C6 0.034(6) 0.059(7) 0.045(7) -0.004(6) 0.001(5) 0.008(5)
C7 0.062(7) 0.044(6) 0.037(6) -0.011(5) -0.003(5) 0.005(6)
C8 0.064(7) 0.039(6) 0.038(6) -0.005(5) 0.017(5) -0.007(6)
C9 0.048(6) 0.035(5) 0.061(8) -0.018(5) -0.006(6) 0.009(5)
C10 0.081(9) 0.037(6) 0.048(7) -0.021(5) -0.006(6) 0.012(6)
C11 0.053(8) 0.080(9) 0.068(9) -0.037(8) -0.007(6) 0.009(7)
C12 0.057(7) 0.052(7) 0.066(9) -0.023(6) 0.006(6) -0.016(6)
C13 0.060(7) 0.033(5) 0.061(8) -0.018(5) -0.003(6) 0.007(5)
C14 0.070(9) 0.087(10) 0.049(8) -0.010(7) 0.000(7) 0.011(8)
C15 0.073(9) 0.093(10) 0.047(8) -0.032(8) 0.005(6) -0.018(8)
C16 0.089(11) 0.072(9) 0.058(9) -0.035(7) 0.012(7) -0.001(8)
C17 0.064(8) 0.086(10) 0.049(8) -0.014(7) 0.014(6) -0.005(8)
C18 0.104(13) 0.064(8) 0.049(8) -0.004(7) 0.000(8) -0.005(9)
C19 0.059(8) 0.058(8) 0.058(8) -0.012(7) -0.020(6) 0.010(7)
C20 0.043(6) 0.055(7) 0.047(7) -0.013(6) -0.004(5) 0.005(6)
C21 0.055(7) 0.040(6) 0.060(8) -0.016(6) -0.017(6) 0.007(5)
C22 0.054(7) 0.061(7) 0.052(8) -0.027(6) 0.011(6) 0.005(6)
C23 0.052(7) 0.083(9) 0.061(9) -0.022(8) 0.005(6) 0.014(7)
C24 0.064(8) 0.063(8) 0.050(8) -0.008(7) 0.004(6) -0.004(7)
C25 0.040(7) 0.059(7) 0.105(12) -0.037(8) -0.006(7) -0.004(6)
C26 0.053(7) 0.034(6) 0.057(8) -0.004(5) -0.014(6) 0.004(5)
C27 0.044(6) 0.041(5) 0.043(6) -0.022(5) -0.003(5) 0.005(5)
C28 0.053(7) 0.043(6) 0.028(6) -0.002(5) 0.001(5) -0.005(5)
C29 0.038(6) 0.068(8) 0.067(8) -0.039(7) -0.004(6) 0.010(6)
C30 0.036(6) 0.057(7) 0.064(8) -0.024(6) 0.017(5) -0.007(6)
C31 0.057(7) 0.043(6) 0.041(7) -0.007(5) 0.006(5) -0.013(6)
C32 0.082(9) 0.061(7) 0.035(7) -0.019(6) 0.013(6) -0.016(7)
C33 0.059(8) 0.061(8) 0.063(9) -0.022(7) -0.012(6) 0.003(7)
C34 0.103(12) 0.061(8) 0.045(8) 0.002(6) -0.016(7) 0.027(9)
C35 0.080(11) 0.093(11) 0.059(9) -0.015(8) -0.014(7) -0.014(9)
C36 0.061(8) 0.091(10) 0.055(8) -0.036(8) -0.005(6) 0.020(8)

loop_
_atom_type_symbol
_atom_type_description
_atom_type_scat_dispersion_real
_atom_type_scat_dispersion_imag
_atom_type_scat_source
C C 0.0033 0.0016 'International Tables Vol C Tables 4.2.6.8 and 6.1.1.4'
H H 0.0000 0.0000 'International Tables Vol C Tables 4.2.6.8 and 6.1.1.4'
O O 0.0106 0.0060 'International Tables Vol C Tables 4.2.6.8 and 6.1.1.4'
Fe Fe 0.3463 0.8444 'International Tables Vol C Tables 4.2.6.8 and 6.1.1.4'
Ba Ba -0.3244 2.2819 'International Tables Vol C Tables 4.2.6.8 and 6.1.1.4'

loop_
_geom_angle_atom_site_label_1
_geom_angle_atom_site_label_2
_geom_angle_atom_site_label_3
_geom_angle
_geom_angle_site_symmetry_1
_geom_angle_site_symmetry_3
O11 Ba1 O14 77.0(9) . .
O11 Ba1 O13 140.0(9) . .
O14 Ba1 O13 124.0(9) . .
O11 Ba1 O8 73.9(5) . .
O14 Ba1 O8 134.8(5) . .
O13 Ba1 O8 100.3(10) . .
O11 Ba1 O9 68.3(8) . .
O14 Ba1 O9 129.9(10) . .
O13 Ba1 O9 72.9(6) . .
O8 Ba1 O9 67.8(4) . .
O11 Ba1 O12 138.2(9) . .
O14 Ba1 O12 130.5(12) . .
O13 Ba1 O12 57.2(11) . .
O8 Ba1 O12 64.6(8) . .
O9 Ba1 O12 99.1(10) . .
O11 Ba1 O10 93.0(8) . .
O14 Ba1 O10 70.3(7) . .
O13 Ba1 O10 68.4(11) . .
O8 Ba1 O10 144.2(4) . .
O9 Ba1 O10 76.4(4) . .
O12 Ba1 O10 123.7(8) . .
O11 Ba1 O7 144.9(6) . 2_766
O14 Ba1 O7 68.6(8) . 2_766
O13 Ba1 O7 69.9(5) . 2_766
O8 Ba1 O7 127.2(3) . 2_766
O9 Ba1 O7 141.7(4) . 2_766
O12 Ba1 O7 67.4(9) . 2_766
O10 Ba1 O7 82.2(4) . 2_766
O11 Ba1 O7 88.0(8) . .
O14 Ba1 O7 72.5(7) . .
O13 Ba1 O7 128.9(8) . .
O8 Ba1 O7 72.5(3) . .
O9 Ba1 O7 138.0(3) . .
O12 Ba1 O7 75.4(9) . .
O10 Ba1 O7 141.5(4) . .
O7 Ba1 O7 75.4(3) 2_766 .
O11 Ba1 Ba1 119.5(7) . 2_766
O14 Ba1 Ba1 65.1(9) . 2_766
O13 Ba1 Ba1 100.5(5) . 2_766
O8 Ba1 Ba1 100.9(2) . 2_766
O9 Ba1 Ba1 164.9(4) . 2_766
O12 Ba1 Ba1 66.3(9) . 2_766
O10 Ba1 Ba1 114.4(3) . 2_766
O7 Ba1 Ba1 37.98(19) 2_766 2_766
O7 Ba1 Ba1 37.5(2) . 2_766
C9 Fe1 C18 150.3(6) . .
C9 Fe1 C17 169.9(5) . .
C18 Fe1 C17 39.3(6) . .
C9 Fe1 C14 117.7(5) . .
C18 Fe1 C14 40.9(6) . .
C17 Fe1 C14 68.3(6) . .
C9 Fe1 C15 109.4(5) . .
C18 Fe1 C15 68.9(6) . .
C17 Fe1 C15 69.2(6) . .
C14 Fe1 C15 41.5(6) . .
C9 Fe1 C13 40.0(4) . .
C18 Fe1 C13 118.4(5) . .
C17 Fe1 C13 147.9(5) . .
C14 Fe1 C13 110.8(5) . .
C15 Fe1 C13 132.8(6) . .
C9 Fe1 C11 68.8(5) . .
C18 Fe1 C11 129.0(6) . .
C17 Fe1 C11 106.8(6) . .
C14 Fe1 C11 168.6(6) . .
C15 Fe1 C11 147.9(6) . .
C13 Fe1 C11 67.5(5) . .
C9 Fe1 C10 40.7(5) . .
C18 Fe1 C10 167.6(6) . .
C17 Fe1 C10 130.3(6) . .
C14 Fe1 C10 150.2(6) . .
C15 Fe1 C10 116.7(5) . .
C13 Fe1 C10 66.9(4) . .
C11 Fe1 C10 40.5(5) . .
C9 Fe1 C12 69.7(5) . .
C18 Fe1 C12 107.4(6) . .
C17 Fe1 C12 113.4(6) . .
C14 Fe1 C12 130.7(6) . .
C15 Fe1 C12 171.2(6) . .
C13 Fe1 C12 41.2(5) . .
C11 Fe1 C12 40.6(5) . .
C10 Fe1 C12 68.6(5) . .
C9 Fe1 C16 132.6(5) . .
C18 Fe1 C16 67.0(6) . .
C17 Fe1 C16 39.8(6) . .
C14 Fe1 C16 69.1(6) . .
C15 Fe1 C16 42.0(6) . .
C13 Fe1 C16 172.2(6) . .
C11 Fe1 C16 114.3(6) . .
C10 Fe1 C16 109.1(5) . .
C12 Fe1 C16 144.9(6) . .
C34 Fe2 C35 40.6(6) . .
C34 Fe2 C31 167.5(6) . .
C35 Fe2 C31 150.2(6) . .
C34 Fe2 C30 130.2(6) . .
C35 Fe2 C30 169.5(6) . .
C31 Fe2 C30 39.8(5) . .
C34 Fe2 C36 67.8(6) . .
C35 Fe2 C36 41.3(6) . .
C31 Fe2 C36 116.9(5) . .
C30 Fe2 C36 147.1(6) . .
C34 Fe2 C28 117.3(5) . .
C35 Fe2 C28 110.0(5) . .
C31 Fe2 C28 68.8(4) . .
C30 Fe2 C28 68.2(4) . .
C36 Fe2 C28 133.6(5) . .
C34 Fe2 C33 38.6(6) . .
C35 Fe2 C33 68.3(6) . .
C31 Fe2 C33 130.3(5) . .
C30 Fe2 C33 106.9(5) . .
C36 Fe2 C33 69.3(5) . .
C28 Fe2 C33 145.4(5) . .
C34 Fe2 C29 109.7(6) . .
C35 Fe2 C29 132.4(6) . .
C31 Fe2 C29 67.1(5) . .
C30 Fe2 C29 39.8(5) . .
C36 Fe2 C29 172.6(6) . .
C28 Fe2 C29 40.6(4) . .
C33 Fe2 C29 113.4(5) . .
C34 Fe2 C32 66.1(6) . .
C35 Fe2 C32 69.0(5) . .
C31 Fe2 C32 109.0(5) . .
C30 Fe2 C32 113.8(5) . .
C36 Fe2 C32 41.9(5) . .
C28 Fe2 C32 174.0(5) . .
C33 Fe2 C32 40.3(5) . .
C29 Fe2 C32 144.3(5) . .
C34 Fe2 C27 150.3(6) . .
C35 Fe2 C27 118.2(5) . .
C31 Fe2 C27 41.0(4) . .
C30 Fe2 C27 67.8(5) . .
C36 Fe2 C27 111.0(5) . .
C28 Fe2 C27 40.7(4) . .
C33 Fe2 C27 171.0(5) . .
C29 Fe2 C27 67.5(4) . .
C32 Fe2 C27 134.1(5) . .
Ba1 O7 Ba1 104.6(3) 2_766 .
Ba1 O7 H7A 110.6 2_766 .
Ba1 O7 H7A 110.7 . .
Ba1 O7 H7B 111.0 2_766 .
Ba1 O7 H7B 111.0 . .
H7A O7 H7B 109.0 . .
Ba1 O8 H8C 121.1 . .
Ba1 O8 H8D 125.9 . .
H8C O8 H8D 108.9 . .
Ba1 O9 H9C 107.7 . .
Ba1 O9 H9D 116.1 . .
H9C O9 H9D 108.3 . .
Ba1 O10 H10C 116.5 . .
Ba1 O10 H10D 107.0 . .
H10C O10 H10D 108.4 . .
Ba1 O11 H11C 117.7 . .
Ba1 O11 H11D 129.6 . .
H11C O11 H11D 108.2 . .
Ba1 O12 H12C 111.1 . .
Ba1 O12 H12D 115.1 . .
H12C O12 H12D 108.3 . .
Ba1 O13 H13C 116.0 . .
Ba1 O13 H13D 106.9 . .
H13C O13 H13D 108.7 . .
Ba1 O14 H14C 102.9 . .
Ba1 O14 H14D 142.5 . .
H14C O14 H14D 108.2 . .
H15C O15 H15D 108.8 . .
H16C O16 H16D 108.4 . .
H17C O17 H17D 109.0 . .
H18C O18 H18D 107.5 . .
H19C O19 H19D 108.3 . .
H20C O20 H20D 108.5 . .
O1 C1 O2 125.0(10) . .
O1 C1 C2 118.8(11) . .
O2 C1 C2 116.0(10) . .
C3 C2 C7 118.9(10) . .
C3 C2 C1 121.5(10) . .
C7 C2 C1 119.5(10) . .
C2 C3 C4 118.7(10) . .
C2 C3 C8 122.5(10) . .
C4 C3 C8 118.8(9) . .
C5 C4 C3 121.1(11) . .
C5 C4 H4 119.5 . .
C3 C4 H4 119.5 . .
C4 C5 C6 120.5(11) . .
C4 C5 H5 119.7 . .
C6 C5 H5 119.7 . .
C5 C6 C7 121.5(10) . .
C5 C6 H6 119.3 . .
C7 C6 H6 119.3 . .
C6 C7 C2 118.9(10) . .
C6 C7 H7 120.5 . .
C2 C7 H7 120.5 . .
O3 C8 C9 122.9(11) . .
O3 C8 C3 120.4(11) . .
C9 C8 C3 116.4(9) . .
C13 C9 C10 107.1(10) . .
C13 C9 C8 127.3(10) . .
C10 C9 C8 125.5(10) . .
C13 C9 Fe1 70.8(7) . .
C10 C9 Fe1 71.0(7) . .
C8 C9 Fe1 121.9(8) . .
C11 C10 C9 108.0(10) . .
C11 C10 Fe1 69.1(8) . .
C9 C10 Fe1 68.4(7) . .
C11 C10 H10 126.0 . .
C9 C10 H10 126.0 . .
Fe1 C10 H10 127.6 . .
C10 C11 C12 109.3(11) . .
C10 C11 Fe1 70.3(7) . .
C12 C11 Fe1 70.1(8) . .
C10 C11 H11 125.5 . .
C12 C11 H11 125.3 . .
Fe1 C11 H11 126.3 . .
C11 C12 C13 105.0(10) . .
C11 C12 Fe1 69.3(7) . .
C13 C12 Fe1 69.1(6) . .
C11 C12 H12 127.7 . .
C13 C12 H12 127.3 . .
Fe1 C12 H12 125.6 . .
C9 C13 C12 110.4(10) . .
C9 C13 Fe1 69.2(6) . .
C12 C13 Fe1 69.7(7) . .
C9 C13 H13 124.8 . .
C12 C13 H13 124.8 . .
Fe1 C13 H13 128.2 . .
C18 C14 C15 107.6(14) . .
C18 C14 Fe1 70.0(8) . .
C15 C14 Fe1 70.1(8) . .
C18 C14 H14 126.1 . .
C15 C14 H14 126.3 . .
Fe1 C14 H14 126.1 . .
C14 C15 C16 105.2(12) . .
C14 C15 Fe1 68.4(7) . .
C16 C15 Fe1 69.3(7) . .
C14 C15 H15 127.8 . .
C16 C15 H15 126.9 . .
Fe1 C15 H15 126.0 . .
C17 C16 C15 107.9(13) . .
C17 C16 Fe1 69.1(7) . .
C15 C16 Fe1 68.7(7) . .
C17 C16 H16 125.7 . .
C15 C16 H16 126.5 . .
Fe1 C16 H16 127.7 . .
C18 C17 C16 109.7(13) . .
C18 C17 Fe1 70.5(8) . .
C16 C17 Fe1 71.1(8) . .
C18 C17 H17 125.1 . .
C16 C17 H17 125.2 . .
Fe1 C17 H17 125.7 . .
C17 C18 C14 109.5(14) . .
C17 C18 Fe1 70.2(8) . .
C14 C18 Fe1 69.1(9) . .
C17 C18 H18 124.8 . .
C14 C18 H18 125.6 . .
Fe1 C18 H18 125.9 . .
O4 C19 O5 123.2(13) . .
O4 C19 C20 119.5(13) . .
O5 C19 C20 117.3(11) . .
C25 C20 C21 115.4(12) . .
C25 C20 C19 122.7(11) . .
C21 C20 C19 121.9(11) . .
C22 C21 C20 120.8(12) . .
C22 C21 C26 116.8(10) . .
C20 C21 C26 122.4(11) . .
C21 C22 C23 121.7(11) . .
C21 C22 H22 119.1 . .
C23 C22 H22 119.1 . .
C22 C23 C24 118.1(12) . .
C22 C23 H23 121.0 . .
C24 C23 H23 121.0 . .
C25 C24 C23 120.3(13) . .
C25 C24 H24 119.9 . .
C23 C24 H24 119.9 . .
C24 C25 C20 123.7(12) . .
C24 C25 H25 118.2 . .
C20 C25 H25 118.2 . .
O6 C26 C27 122.1(11) . .
O6 C26 C21 118.9(11) . .
C27 C26 C21 119.0(9) . .
C28 C27 C26 125.0(10) . .
C28 C27 C31 107.0(9) . .
C26 C27 C31 127.2(9) . .
C28 C27 Fe2 69.2(6) . .
C26 C27 Fe2 120.0(8) . .
C31 C27 Fe2 68.1(6) . .
C29 C28 C27 106.3(10) . .
C29 C28 Fe2 69.6(6) . .
C27 C28 Fe2 70.0(6) . .
C29 C28 H28 126.9 . .
C27 C28 H28 126.8 . .
Fe2 C28 H28 125.2 . .
C30 C29 C28 109.1(10) . .
C30 C29 Fe2 69.2(7) . .
C28 C29 Fe2 69.8(6) . .
C30 C29 H29 125.7 . .
C28 C29 H29 125.2 . .
Fe2 C29 H29 126.8 . .
C31 C30 C29 109.1(10) . .
C31 C30 Fe2 70.1(6) . .
C29 C30 Fe2 71.0(7) . .
C31 C30 H30 125.5 . .
C29 C30 H30 125.3 . .
Fe2 C30 H30 125.6 . .
C30 C31 C27 108.4(9) . .
C30 C31 Fe2 70.1(7) . .
C27 C31 Fe2 70.9(6) . .
C30 C31 H31 125.9 . .
C27 C31 H31 125.8 . .
Fe2 C31 H31 124.7 . .
C33 C32 C36 107.8(12) . .
C33 C32 Fe2 69.7(7) . .
C36 C32 Fe2 68.4(7) . .
C33 C32 H32 126.3 . .
C36 C32 H32 125.9 . .
Fe2 C32 H32 126.6 . .
C34 C33 C32 107.0(12) . .
C34 C33 Fe2 68.9(7) . .
C32 C33 Fe2 70.1(7) . .
C34 C33 H33 126.5 . .
C32 C33 H33 126.5 . .
Fe2 C33 H33 126.4 . .
C33 C34 C35 113.1(13) . .
C33 C34 Fe2 72.5(8) . .
C35 C34 Fe2 69.8(8) . .
C33 C34 H34 123.3 . .
C35 C34 H34 123.7 . .
Fe2 C34 H34 126.0 . .
C34 C35 C36 106.5(14) . .
C34 C35 Fe2 69.6(9) . .
C36 C35 Fe2 70.6(9) . .
C34 C35 H35 126.8 . .
C36 C35 H35 126.8 . .
Fe2 C35 H35 124.4 . .
C35 C36 C32 105.6(13) . .
C35 C36 Fe2 68.2(8) . .
C32 C36 Fe2 69.7(7) . .
C35 C36 H36 127.1 . .
C32 C36 H36 127.2 . .
Fe2 C36 H36 127.1 . .

loop_
_geom_bond_atom_site_label_1
_geom_bond_atom_site_label_2
_geom_bond_distance
_geom_bond_site_symmetry_2
Ba1 O11 2.744(19) .
Ba1 O14 2.761(14) .
Ba1 O13 2.79(2) .
Ba1 O8 2.781(10) .
Ba1 O9 2.787(12) .
Ba1 O12 2.80(3) .
Ba1 O10 2.816(12) .
Ba1 O7 2.849(10) 2_766
Ba1 O7 2.884(10) .
Ba1 Ba1 4.5349(19) 2_766
Fe1 C9 2.029(13) .
Fe1 C18 2.042(15) .
Fe1 C17 2.037(13) .
Fe1 C14 2.030(14) .
Fe1 C15 2.053(12) .
Fe1 C13 2.051(11) .
Fe1 C11 2.048(13) .
Fe1 C10 2.064(13) .
Fe1 C12 2.058(12) .
Fe1 C16 2.062(13) .
Fe2 C34 2.012(13) .
Fe2 C35 2.014(16) .
Fe2 C31 2.036(11) .
Fe2 C30 2.036(12) .
Fe2 C36 2.046(13) .
Fe2 C28 2.063(10) .
Fe2 C33 2.058(12) .
Fe2 C29 2.060(11) .
Fe2 C32 2.063(11) .
Fe2 C27 2.073(10) .
O1 C1 1.243(14) .
O2 C1 1.289(15) .
O3 C8 1.215(13) .
O4 C19 1.258(15) .
O5 C19 1.272(16) .
O6 C26 1.230(13) .
O7 Ba1 2.849(10) 2_766
O7 H7A 0.8500 .
O7 H7B 0.8500 .
O8 H8C 0.8500 .
O8 H8D 0.8501 .
O9 H9C 0.8500 .
O9 H9D 0.8500 .
O10 H10C 0.8500 .
O10 H10D 0.8499 .
O11 H11C 0.8500 .
O11 H11D 0.8500 .
O12 H12C 0.8500 .
O12 H12D 0.8500 .
O13 H13C 0.8499 .
O13 H13D 0.8500 .
O14 H14C 0.8499 .
O14 H14D 0.8500 .
O15 H15C 0.8501 .
O15 H15D 0.8500 .
O16 H16C 0.8500 .
O16 H16D 0.8501 .
O17 H17C 0.8501 .
O17 H17D 0.8501 .
O18 H18C 0.8500 .
O18 H18D 0.8499 .
O19 H19C 0.8500 .
O19 H19D 0.8501 .
O20 H20C 0.8500 .
O20 H20D 0.8500 .
C1 C2 1.509(15) .
C2 C3 1.413(15) .
C2 C7 1.419(15) .
C3 C4 1.425(16) .
C3 C8 1.524(16) .
C4 C5 1.335(17) .
C4 H4 0.9300 .
C5 C6 1.381(16) .
C5 H5 0.9300 .
C6 C7 1.383(15) .
C6 H6 0.9300 .
C7 H7 0.9300 .
C8 C9 1.479(17) .
C9 C13 1.396(15) .
C9 C10 1.423(16) .
C10 C11 1.425(18) .
C10 H10 0.9300 .
C11 C12 1.424(19) .
C11 H11 0.9300 .
C12 C13 1.446(17) .
C12 H12 0.9300 .
C13 H13 0.9300 .
C14 C18 1.42(2) .
C14 C15 1.45(2) .
C14 H14 0.9300 .
C15 C16 1.47(2) .
C15 H15 0.9300 .
C16 C17 1.40(2) .
C16 H16 0.9300 .
C17 C18 1.37(2) .
C17 H17 0.9300 .
C18 H18 0.9300 .
C19 C20 1.501(18) .
C20 C25 1.426(18) .
C20 C21 1.421(16) .
C21 C22 1.364(17) .
C21 C26 1.532(17) .
C22 C23 1.386(18) .
C22 H22 0.9300 .
C23 C24 1.418(19) .
C23 H23 0.9300 .
C24 C25 1.314(19) .
C24 H24 0.9300 .
C25 H25 0.9300 .
C26 C27 1.446(16) .
C27 C28 1.440(15) .
C27 C31 1.440(15) .
C28 C29 1.430(16) .
C28 H28 0.9300 .
C29 C30 1.393(18) .
C29 H29 0.9300 .
C30 C31 1.386(16) .
C30 H30 0.9300 .
C31 H31 0.9300 .
C32 C33 1.419(19) .
C32 C36 1.468(19) .
C32 H32 0.9300 .
C33 C34 1.35(2) .
C33 H33 0.9300 .
C34 C35 1.40(2) .
C34 H34 0.9300 .
C35 C36 1.43(2) .
C35 H35 0.9300 .
C36 H36 0.9300 .

loop_
_geom_hbond_atom_site_label_D
_geom_hbond_atom_site_label_H
_geom_hbond_atom_site_label_A
_geom_hbond_distance_DH
_geom_hbond_distance_HA
_geom_hbond_distance_DA
_geom_hbond_angle_DHA
_geom_hbond_site_symmetry_A
O20 H20D O17 0.85 1.88 2.73(8) 179.3 2_666
O20 H20C O9 0.85 2.47 3.32(9) 175.7 2_666
O19 H19D O12 0.85 2.22 3.07(4) 178.7 2_666
O19 H19C O5 0.85 2.05 2.900(17) 176.8 2_666
O18 H18D O12 0.85 2.51 3.25(5) 145.8 2_666
O18 H18C O8 0.85 2.45 3.18(3) 144.3 2_666
O18 H18C O6 0.85 2.64 3.23(3) 128.3 .
O17 H17D O4 0.85 1.93 2.70(2) 150.0 1_565
O17 H17C O2 0.85 2.18 2.94(2) 150.0 1_455
O16 H16D O20 0.85 1.80 2.65(8) 174.9 1_565
O16 H16C O4 0.85 2.11 2.96(3) 178.9 1_565
O15 H15D O19 0.85 2.05 2.87(2) 163.6 .
O15 H15C O3 0.85 2.03 2.86(2) 164.2 2_676
O14 H14D O20 0.85 2.25 3.09(8) 168.5 2_766
O14 H14C O2 0.85 2.05 2.89(2) 170.7 .
O14 H14C O1 0.85 2.64 3.26(3) 130.8 .
O13 H13D O19 0.85 2.41 3.23(3) 164.2 2_666
O13 H13C O18 0.85 1.89 2.73(5) 166.3 .
O12 H12D O18 0.85 2.40 3.25(5) 177.1 2_666
O12 H12C O14 0.85 1.45 2.30(5) 177.6 2_766
O11 H11D O15 0.85 1.96 2.81(3) 173.8 1_655
O11 H11C O4 0.85 2.34 3.19(3) 176.5 2_666
O10 H10D O2 0.85 2.00 2.850(17) 178.2 .
O10 H10C O16 0.85 2.10 2.95(3) 176.7 .
O9 H9D O12 0.85 2.42 3.27(4) 175.6 2_666
O9 H9C O5 0.85 1.98 2.831(16) 176.0 2_666
O8 H8D O5 0.85 2.03 2.823(14) 156.1 2_666
O8 H8C O1 0.85 1.94 2.735(14) 155.4 2_766
O7 H7B O1 0.85 1.96 2.795(13) 165.0 2_766
O7 H7A O19 0.85 1.98 2.816(17) 167.1 1_655

loop_
_geom_torsion_atom_site_label_1
_geom_torsion_atom_site_label_2
_geom_torsion_atom_site_label_3
_geom_torsion_atom_site_label_4
_geom_torsion
O1 C1 C2 C3 -167.8(11)
O2 C1 C2 C3 17.6(16)
O1 C1 C2 C7 9.4(17)
O2 C1 C2 C7 -165.3(11)
C7 C2 C3 C4 4.1(16)
C1 C2 C3 C4 -178.7(11)
C7 C2 C3 C8 -178.0(10)
C1 C2 C3 C8 -0.8(16)
C2 C3 C4 C5 -4.1(18)
C8 C3 C4 C5 177.9(11)
C3 C4 C5 C6 4.7(19)
C4 C5 C6 C7 -5.5(18)
C5 C6 C7 C2 5.6(17)
C3 C2 C7 C6 -4.9(16)
C1 C2 C7 C6 177.9(11)
C2 C3 C8 O3 -108.8(14)
C4 C3 C8 O3 69.1(15)
C2 C3 C8 C9 76.8(14)
C4 C3 C8 C9 -105.3(12)
O3 C8 C9 C13 -177.5(13)
C3 C8 C9 C13 -3.3(18)
O3 C8 C9 C10 0.2(19)
C3 C8 C9 C10 174.4(11)
O3 C8 C9 Fe1 -88.2(14)
C3 C8 C9 Fe1 86.1(11)
C13 C9 C10 C11 4.1(13)
C8 C9 C10 C11 -174.0(12)
Fe1 C9 C10 C11 -57.9(9)
C13 C9 C10 Fe1 62.0(9)
C8 C9 C10 Fe1 -116.1(12)
C9 C10 C11 C12 -2.0(14)
Fe1 C10 C11 C12 -59.4(10)
C9 C10 C11 Fe1 57.4(8)
C10 C11 C12 C13 -0.7(14)
Fe1 C11 C12 C13 -60.3(8)
C10 C11 C12 Fe1 59.6(9)
C10 C9 C13 C12 -4.6(14)
C8 C9 C13 C12 173.4(11)
Fe1 C9 C13 C12 57.4(9)
C10 C9 C13 Fe1 -62.0(8)
C8 C9 C13 Fe1 116.0(12)
C11 C12 C13 C9 3.3(15)
Fe1 C12 C13 C9 -57.1(9)
C11 C12 C13 Fe1 60.5(9)
C18 C14 C15 C16 -0.3(15)
Fe1 C14 C15 C16 59.9(8)
C18 C14 C15 Fe1 -60.2(10)
C14 C15 C16 C17 -1.2(14)
Fe1 C15 C16 C17 58.1(9)
C14 C15 C16 Fe1 -59.3(9)
C15 C16 C17 C18 2.3(15)
Fe1 C16 C17 C18 60.2(10)
C15 C16 C17 Fe1 -57.9(8)
C16 C17 C18 C14 -2.5(16)
Fe1 C17 C18 C14 58.0(10)
C16 C17 C18 Fe1 -60.5(10)
C15 C14 C18 C17 1.7(16)
Fe1 C14 C18 C17 -58.6(10)
C15 C14 C18 Fe1 60.3(9)
O4 C19 C20 C25 -13.6(18)
O5 C19 C20 C25 164.6(11)
O4 C19 C20 C21 165.9(12)
O5 C19 C20 C21 -15.9(16)
C25 C20 C21 C22 -3.7(16)
C19 C20 C21 C22 176.8(11)
C25 C20 C21 C26 179.7(10)
C19 C20 C21 C26 0.2(17)
C20 C21 C22 C23 2.6(18)
C26 C21 C22 C23 179.4(11)
C21 C22 C23 C24 -0.2(19)
C22 C23 C24 C25 -1(2)
C23 C24 C25 C20 0(2)
C21 C20 C25 C24 2.6(18)
C19 C20 C25 C24 -177.9(13)
C22 C21 C26 O6 -71.3(15)
C20 C21 C26 O6 105.5(15)
C22 C21 C26 C27 106.5(13)
C20 C21 C26 C27 -76.7(14)
O6 C26 C27 C28 175.9(12)
C21 C26 C27 C28 -1.8(17)
O6 C26 C27 C31 7.3(19)
C21 C26 C27 C31 -170.5(11)
O6 C26 C27 Fe2 91.4(14)
C21 C26 C27 Fe2 -86.4(11)
C26 C27 C28 C29 -173.3(10)
C31 C27 C28 C29 -2.7(12)
Fe2 C27 C28 C29 -60.5(7)
C26 C27 C28 Fe2 -112.8(11)
C31 C27 C28 Fe2 57.8(7)
C27 C28 C29 C30 2.6(13)
Fe2 C28 C29 C30 -58.2(8)
C27 C28 C29 Fe2 60.7(7)
C28 C29 C30 C31 -1.4(14)
Fe2 C29 C30 C31 -60.0(8)
C28 C29 C30 Fe2 58.5(8)
C29 C30 C31 C27 -0.3(14)
Fe2 C30 C31 C27 -60.9(8)
C29 C30 C31 Fe2 60.6(9)
C28 C27 C31 C30 1.9(12)
C26 C27 C31 C30 172.2(11)
Fe2 C27 C31 C30 60.4(8)
C28 C27 C31 Fe2 -58.5(7)
C26 C27 C31 Fe2 111.8(11)
C36 C32 C33 C34 -1.2(14)
Fe2 C32 C33 C34 -59.2(9)
C36 C32 C33 Fe2 58.0(8)
C32 C33 C34 C35 1.8(16)
Fe2 C33 C34 C35 -58.2(10)
C32 C33 C34 Fe2 59.9(9)
C33 C34 C35 C36 -1.6(17)
Fe2 C34 C35 C36 -61.3(10)
C33 C34 C35 Fe2 59.7(11)
C34 C35 C36 C32 0.7(15)
Fe2 C35 C36 C32 -60.0(8)
C34 C35 C36 Fe2 60.7(10)
C33 C32 C36 C35 0.3(14)
Fe2 C32 C36 C35 59.0(9)
C33 C32 C36 Fe2 -58.7(8)
